data_7240799
loop_
_publ_author_name
'Garc\'ia-Valdivia, Antonio A.'
'Zabala-Lekuona, Andoni'
'Ram\'irez-Rodr\'iguez, Gloria Bel\'en'
'Delgado-L\'opez, Jos\'e Manuel'
'Fernandez, Belen'
'Cepeda, Javier'
'Rodr\'iguez Di\'eguez, Antonio'

_publ_section_title
;
 2D-Coordination Polymers based on 1H-Indazole-4-carboxylic acid and
 Transition Metal ions: Magnetic, Luminescent and Biological Properties
;
_journal_name_full CrystEngComm
_journal_paper_doi 10.1039/D0CE00544D
_journal_year 2020
_chemical_formula_sum 'C16 H14 Co N4 O6'
_chemical_formula_weight 417.24
_space_group_crystal_system monoclinic
_space_group_IT_number 14
_space_group_name_Hall '-P 2ybc'
_space_group_name_H-M_alt 'P 1 21/c 1'
_atom_sites_solution_hydrogens mixed
_audit_creation_method SHELXL-2014
_audit_update_record
;
2020-01-28 deposited with the CCDC.	2020-06-30 downloaded from the CCDC.
;
_cell_angle_alpha 90
_cell_angle_beta 96.8820(10)
_cell_angle_gamma 90
_cell_formula_units_Z 2
_cell_length_a 5.3010(2)
_cell_length_b 10.0099(3)
_cell_length_c 15.2097(6)
_cell_measurement_reflns_used 10249
_cell_measurement_temperature 100(2)
_cell_measurement_theta_max 28.70
_cell_measurement_theta_min 2.70
_cell_volume 801.25(5)
_computing_cell_refinement 'Bruker Apex II'
_computing_data_collection 'Bruker ApexII'
_computing_data_reduction 'Bruker Apex II'
_computing_publication_material 'SHELXL-2014 (Sheldrick, 2014)'
_computing_structure_refinement 'SHELXL-2014 (Sheldrick, 2014)'
_computing_structure_solution 'SHELXL-2014 (Sheldrick, 2014)'
_diffrn_ambient_temperature 100(2)
_diffrn_measured_fraction_theta_full 1.000
_diffrn_measured_fraction_theta_max 0.998
_diffrn_measurement_device_type 'Bruker D8 Venture'
_diffrn_measurement_method 'Phi and Omega Scans'
_diffrn_radiation_type MoK\a
_diffrn_radiation_wavelength 0.71073
_diffrn_reflns_av_R_equivalents 0.0464
_diffrn_reflns_av_unetI/netI 0.0225
_diffrn_reflns_Laue_measured_fraction_full 1.000
_diffrn_reflns_Laue_measured_fraction_max 0.998
_diffrn_reflns_limit_h_max 7
_diffrn_reflns_limit_h_min -7
_diffrn_reflns_limit_k_max 13
_diffrn_reflns_limit_k_min -12
_diffrn_reflns_limit_l_max 20
_diffrn_reflns_limit_l_min -20
_diffrn_reflns_number 15855
_diffrn_reflns_point_group_measured_fraction_full 1.000
_diffrn_reflns_point_group_measured_fraction_max 0.998
_diffrn_reflns_theta_full 25.242
_diffrn_reflns_theta_max 28.714
_diffrn_reflns_theta_min 2.441
_diffrn_source 'fine-focus sealed tube'
_exptl_absorpt_coefficient_mu 1.117
_exptl_absorpt_correction_T_max 0.746
_exptl_absorpt_correction_T_min 0.645
_exptl_absorpt_correction_type empirical
_exptl_absorpt_process_details
;
SADABS-2014/3 (Bruker,2014/3) was used for absorption correction.
wR2(int) was 0.0706 before and 0.0469 after correction.
The Ratio of minimum to maximum transmission is 0.9433.
The \l/2 correction factor is 0.00150.
;
_exptl_crystal_colour Orange
_exptl_crystal_density_diffrn 1.729
_exptl_crystal_description Prismatic
_exptl_crystal_F_000 426
_exptl_crystal_size_max 0.21
_exptl_crystal_size_mid 0.16
_exptl_crystal_size_min 0.16
_refine_diff_density_max 0.421
_refine_diff_density_min -0.671
_refine_diff_density_rms 0.075
_refine_ls_extinction_method none
_refine_ls_goodness_of_fit_ref 0.989
_refine_ls_hydrogen_treatment constr
_refine_ls_matrix_type full
_refine_ls_number_parameters 124
_refine_ls_number_reflns 2068
_refine_ls_number_restraints 0
_refine_ls_restrained_S_all 0.989
_refine_ls_R_factor_all 0.0284
_refine_ls_R_factor_gt 0.0246
_refine_ls_shift/su_max 0.000
_refine_ls_shift/su_mean 0.000
_refine_ls_structure_factor_coef Fsqd
_refine_ls_weighting_details 'w=1/[\s^2^(Fo^2^)+(0.0369P)^2^+0.6023P] where P=(Fo^2^+2Fc^2^)/3'
_refine_ls_weighting_scheme calc
_refine_ls_wR_factor_gt 0.0642
_refine_ls_wR_factor_ref 0.0662
_reflns_Friedel_coverage 0.000
_reflns_number_gt 1890
_reflns_number_total 2068
_reflns_threshold_expression 'I > 2\s(I)'
_cod_data_source_file d0ce00544d2.cif
_cod_data_source_block Compound1
_cod_depositor_comments
;
The following automatic conversions were performed:

data item '_exptl_absorpt_correction_type' value 'Empirical' was
changed to 'empirical' in accordance with the
/home/data/users/saulius/crontab/automatic-downloads/rss-feeds/RSC/lib/dictionaries/cif_core.dic
dictionary named 'cif_core.dic' version 2.4.2 last updated on
2011-04-26.

Automatic conversion script
Id: cif_fix_values 7556 2019-12-06 15:28:31Z antanas 
;
_cod_original_sg_symbol_H-M 'P 21/c'
_cod_database_code 7240799
_shelx_space_group_comment
;
The symmetry employed for this shelxl refinement is uniquely defined
by the following loop, which should always be used as a source of
symmetry information in preference to the above space-group names.
They are only intended as comments.
;
_shelxl_version_number 2014-3

loop_
_space_group_symop_operation_xyz
'x, y, z'
'-x, y+1/2, -z+1/2'
'-x, -y, -z'
'x, -y-1/2, z-1/2'

loop_
_atom_site_label
_atom_site_type_symbol
_atom_site_fract_x
_atom_site_fract_y
_atom_site_fract_z
_atom_site_U_iso_or_equiv
_atom_site_adp_type
_atom_site_occupancy
_atom_site_site_symmetry_order
_atom_site_calc_flag
_atom_site_refinement_flags_posn
_atom_site_refinement_flags_adp
_atom_site_refinement_flags_occupancy
_atom_site_disorder_assembly
_atom_site_disorder_group
Co1 Co 0.0000 0.0000 0.0000 0.00617(8) Uani 1 2 d S . P . .
C1 C 0.0910(2) 0.22778(12) 0.14154(8) 0.0092(2) Uani 1 1 d . . . . .
H1 H -0.0398 0.1956 0.1713 0.011 Uiso 1 1 calc R U . . .
C2 C 0.2472(2) 0.33877(12) 0.16906(8) 0.0080(2) Uani 1 1 d . . . . .
C3 C 0.2733(2) 0.42638(12) 0.24291(8) 0.0083(2) Uani 1 1 d . . . . .
C4 C 0.4497(3) 0.52813(13) 0.24322(9) 0.0114(2) Uani 1 1 d . . . . .
H4 H 0.4650 0.5892 0.2896 0.014 Uiso 1 1 calc R U . . .
C5 C 0.6080(3) 0.54218(14) 0.17502(9) 0.0130(2) Uani 1 1 d . . . . .
H5 H 0.7220 0.6130 0.1773 0.016 Uiso 1 1 calc R U . . .
C6 C 0.5969(3) 0.45336(14) 0.10551(9) 0.0120(2) Uani 1 1 d . . . . .
H6 H 0.7055 0.4602 0.0620 0.014 Uiso 1 1 calc R U . . .
C7 C 0.4128(2) 0.35157(13) 0.10359(8) 0.0094(2) Uani 1 1 d . . . . .
C8 C -0.1235(2) -0.09612(12) 0.18067(8) 0.0083(2) Uani 1 1 d . . . . .
N1 N 0.1582(2) 0.17600(11) 0.06697(7) 0.0097(2) Uani 1 1 d . . . . .
N2 N 0.3522(2) 0.25249(11) 0.04333(7) 0.0113(2) Uani 1 1 d . . . . .
H2 H 0.4263 0.2399 -0.0033 0.014 Uiso 1 1 calc R U . . .
O1 O -0.19964(17) -0.03298(10) 0.10855(6) 0.00952(18) Uani 1 1 d . . . . .
O2 O 0.05877(19) -0.17573(10) 0.19016(6) 0.0149(2) Uani 1 1 d . . . . .
O1W O 0.31161(17) -0.11486(9) 0.06002(6) 0.00976(18) Uani 1 1 d . . . . .
H2W1 H 0.4450 -0.0691 0.0803 0.012 Uiso 1 1 d R U . . .
H1W1 H 0.2435 -0.1508 0.1061 0.012 Uiso 1 1 d R U . . .

loop_
_atom_site_aniso_label
_atom_site_aniso_U_11
_atom_site_aniso_U_22
_atom_site_aniso_U_33
_atom_site_aniso_U_23
_atom_site_aniso_U_13
_atom_site_aniso_U_12
Co1 0.00789(13) 0.00771(13) 0.00325(12) -0.00041(7) 0.00203(8) -0.00063(8)
C1 0.0102(5) 0.0101(5) 0.0074(5) -0.0012(4) 0.0022(4) 0.0000(4)
C2 0.0092(5) 0.0092(5) 0.0059(5) 0.0001(4) 0.0018(4) 0.0006(4)
C3 0.0097(5) 0.0097(5) 0.0058(5) -0.0003(4) 0.0021(4) 0.0004(4)
C4 0.0148(6) 0.0115(5) 0.0081(5) -0.0021(4) 0.0018(5) -0.0025(5)
C5 0.0149(6) 0.0136(6) 0.0110(6) -0.0002(5) 0.0030(5) -0.0056(5)
C6 0.0128(6) 0.0150(6) 0.0090(5) 0.0002(4) 0.0047(4) -0.0030(5)
C7 0.0122(6) 0.0105(5) 0.0059(5) -0.0012(4) 0.0026(4) -0.0003(4)
C8 0.0100(5) 0.0089(5) 0.0062(5) 0.0003(4) 0.0025(4) -0.0025(4)
N1 0.0114(5) 0.0104(5) 0.0077(5) -0.0011(4) 0.0028(4) -0.0013(4)
N2 0.0148(5) 0.0128(5) 0.0075(5) -0.0033(4) 0.0059(4) -0.0036(4)
O1 0.0107(4) 0.0134(4) 0.0049(4) 0.0022(3) 0.0025(3) -0.0004(3)
O2 0.0158(5) 0.0180(5) 0.0121(5) 0.0058(4) 0.0070(4) 0.0065(4)
O1W 0.0092(4) 0.0135(4) 0.0070(4) 0.0002(3) 0.0025(3) -0.0001(3)

loop_
_atom_type_symbol
_atom_type_description
_atom_type_scat_dispersion_real
_atom_type_scat_dispersion_imag
_atom_type_scat_source
C C 0.0033 0.0016 'International Tables Vol C Tables 4.2.6.8 and 6.1.1.4'
H H 0.0000 0.0000 'International Tables Vol C Tables 4.2.6.8 and 6.1.1.4'
N N 0.0061 0.0033 'International Tables Vol C Tables 4.2.6.8 and 6.1.1.4'
O O 0.0106 0.0060 'International Tables Vol C Tables 4.2.6.8 and 6.1.1.4'
Co Co 0.3494 0.9721 'International Tables Vol C Tables 4.2.6.8 and 6.1.1.4'

loop_
_geom_angle_atom_site_label_1
_geom_angle_atom_site_label_2
_geom_angle_atom_site_label_3
_geom_angle
_geom_angle_site_symmetry_1
_geom_angle_site_symmetry_3
_geom_angle_publ_flag
O1 Co1 O1 180.0 . 3 ?
O1 Co1 O1W 90.93(3) . . ?
O1 Co1 O1W 89.07(3) 3 . ?
O1 Co1 O1W 89.06(3) . 3 ?
O1 Co1 O1W 90.94(3) 3 3 ?
O1W Co1 O1W 180.0 . 3 ?
O1 Co1 N1 87.76(4) . . ?
O1 Co1 N1 92.24(4) 3 . ?
O1W Co1 N1 90.05(4) . . ?
O1W Co1 N1 89.95(4) 3 . ?
O1 Co1 N1 92.24(4) . 3 ?
O1 Co1 N1 87.76(4) 3 3 ?
O1W Co1 N1 89.95(4) . 3 ?
O1W Co1 N1 90.05(4) 3 3 ?
N1 Co1 N1 180.0 . 3 ?
N1 C1 C2 110.45(11) . . ?
N1 C1 H1 124.8 . . ?
C2 C1 H1 124.8 . . ?
C7 C2 C3 119.53(11) . . ?
C7 C2 C1 104.69(11) . . ?
C3 C2 C1 135.73(11) . . ?
C4 C3 C2 117.39(11) . . ?
C4 C3 C8 121.89(11) . 2 ?
C2 C3 C8 120.65(11) . 2 ?
C3 C4 C5 122.02(12) . . ?
C3 C4 H4 119.0 . . ?
C5 C4 H4 119.0 . . ?
C6 C5 C4 121.55(12) . . ?
C6 C5 H5 119.2 . . ?
C4 C5 H5 119.2 . . ?
C5 C6 C7 116.66(11) . . ?
C5 C6 H6 121.7 . . ?
C7 C6 H6 121.7 . . ?
N2 C7 C6 130.34(12) . . ?
N2 C7 C2 107.00(11) . . ?
C6 C7 C2 122.64(11) . . ?
O2 C8 O1 124.83(11) . . ?
O2 C8 C3 118.72(11) . 2_545 ?
O1 C8 C3 116.42(11) . 2_545 ?
C1 N1 N2 107.01(10) . . ?
C1 N1 Co1 126.26(9) . . ?
N2 N1 Co1 126.69(8) . . ?
C7 N2 N1 110.83(10) . . ?
C7 N2 H2 124.6 . . ?
N1 N2 H2 124.6 . . ?
C8 O1 Co1 127.82(8) . . ?
Co1 O1W H2W1 115.2 . . ?
Co1 O1W H1W1 100.7 . . ?
H2W1 O1W H1W1 108.7 . . ?

loop_
_geom_bond_atom_site_label_1
_geom_bond_atom_site_label_2
_geom_bond_distance
_geom_bond_site_symmetry_2
_geom_bond_publ_flag
Co1 O1 2.0913(9) . ?
Co1 O1 2.0913(9) 3 ?
Co1 O1W 2.1266(9) . ?
Co1 O1W 2.1266(9) 3 ?
Co1 N1 2.1540(11) . ?
Co1 N1 2.1541(11) 3 ?
C1 N1 1.3337(15) . ?
C1 C2 1.4184(17) . ?
C1 H1 0.9300 . ?
C2 C7 1.4101(16) . ?
C2 C3 1.4186(16) . ?
C3 C4 1.3821(17) . ?
C3 C8 1.5012(16) 2 ?
C4 C5 1.4172(18) . ?
C4 H4 0.9300 . ?
C5 C6 1.3771(18) . ?
C5 H5 0.9300 . ?
C6 C7 1.4087(18) . ?
C6 H6 0.9300 . ?
C7 N2 1.3624(16) . ?
C8 O2 1.2475(16) . ?
C8 O1 1.2881(15) . ?
C8 C3 1.5013(16) 2_545 ?
N1 N2 1.3645(15) . ?
N2 H2 0.8600 . ?
O1W H2W1 0.8671 . ?
O1W H1W1 0.9002 . ?

loop_
_geom_hbond_atom_site_label_D
_geom_hbond_atom_site_label_H
_geom_hbond_atom_site_label_A
_geom_hbond_distance_DH
_geom_hbond_distance_HA
_geom_hbond_distance_DA
_geom_hbond_angle_DHA
_geom_hbond_site_symmetry_A
N2 H2 O1W 0.86 2.13 2.8663(14) 143.6 3_655
O1W H2W1 O1 0.87 1.92 2.7333(13) 156.5 1_655
O1W H1W1 O2 0.90 1.72 2.5926(13) 162.5 .
